data_4066534
loop_
_publ_author_name
'Tse, Sunny Kai San'
'Bai, Wei'
'Sung, Herman Ho-Yung'
'Williams, Ian Duncan'
'Jia, Guochen'

_publ_section_title
;
 Substituted Cyclopentadienyl Osmium Complexes from the Reactions of
 OsH3Cl(PPh3)3with Fulvenes and Cyclopentadienes
;
_journal_issue 16
_journal_name_full Organometallics
_journal_page_first 3571
_journal_paper_doi 10.1021/om1005066
_journal_volume 29
_journal_year 2010
_chemical_formula_sum 'C46 H45 Cl Os P2'
_chemical_formula_weight 885.41
_chemical_name_systematic
; 
 ? 
;
_space_group_IT_number 14
_symmetry_cell_setting monoclinic
_symmetry_space_group_name_Hall '-P 2ybc'
_symmetry_space_group_name_H-M 'P 1 21/c 1'
_atom_sites_solution_hydrogens geom
_atom_sites_solution_primary direct
_atom_sites_solution_secondary difmap
_audit_creation_method SHELXL-97
_cell_angle_alpha 90.00
_cell_angle_beta 94.228(2)
_cell_angle_gamma 90.00
_cell_formula_units_Z 4
_cell_length_a 12.3351(2)
_cell_length_b 10.5747(2)
_cell_length_c 29.3780(6)
_cell_measurement_reflns_used 4573
_cell_measurement_temperature 173(2)
_cell_measurement_theta_max 71.22
_cell_measurement_theta_min 3.58
_cell_volume 3821.64(12)
_computing_structure_refinement 'SHELXL-97 (Sheldrick, 1997)'
_computing_structure_solution 'SHELXS-97 (Sheldrick, 1990)'
_diffrn_ambient_temperature 173(2)
_diffrn_measured_fraction_theta_full 0.974
_diffrn_measured_fraction_theta_max 0.971
_diffrn_radiation_monochromator graphite
_diffrn_radiation_source 'fine-focus sealed tube'
_diffrn_radiation_type CuK\a
_diffrn_radiation_wavelength 1.54178
_diffrn_reflns_av_R_equivalents 0.0622
_diffrn_reflns_av_sigmaI/netI 0.1174
_diffrn_reflns_limit_h_max 14
_diffrn_reflns_limit_h_min -14
_diffrn_reflns_limit_k_max 12
_diffrn_reflns_limit_k_min -11
_diffrn_reflns_limit_l_max 35
_diffrn_reflns_limit_l_min -27
_diffrn_reflns_number 15058
_diffrn_reflns_theta_full 66.50
_diffrn_reflns_theta_max 67.50
_diffrn_reflns_theta_min 3.59
_exptl_absorpt_coefficient_mu 7.972
_exptl_absorpt_correction_T_max 1.00
_exptl_absorpt_correction_T_min 0.82
_exptl_absorpt_correction_type multi-scan
_exptl_absorpt_process_details sADABS
_exptl_crystal_colour yellow
_exptl_crystal_density_diffrn 1.539
_exptl_crystal_density_method 'not measured'
_exptl_crystal_description plate
_exptl_crystal_F_000 1776
_exptl_crystal_size_max 0.25
_exptl_crystal_size_mid 0.08
_exptl_crystal_size_min 0.02
_refine_diff_density_max 0.995
_refine_diff_density_min -0.920
_refine_diff_density_rms 0.121
_refine_ls_extinction_method none
_refine_ls_goodness_of_fit_ref 1.026
_refine_ls_hydrogen_treatment constr
_refine_ls_matrix_type full
_refine_ls_number_parameters 454
_refine_ls_number_reflns 6702
_refine_ls_number_restraints 6
_refine_ls_restrained_S_all 1.026
_refine_ls_R_factor_all 0.0741
_refine_ls_R_factor_gt 0.0392
_refine_ls_shift/su_max 0.003
_refine_ls_shift/su_mean 0.000
_refine_ls_structure_factor_coef Fsqd
_refine_ls_weighting_details
; calc 
 [0.00000+1.00000exp(2.70(sin\q/\l)^2^)]/ 
   [\s^2^(Fo^2^)+0.0000+0.0000*P+(0.0127P)^2^+0.0000sin\q/\l] 
 where P = 0.33333Fo^2^ + 0.66667Fc^2^ 
;
_refine_ls_weighting_scheme calc
_refine_ls_wR_factor_gt 0.0656
_refine_ls_wR_factor_ref 0.0724
_reflns_number_gt 4249
_reflns_number_total 6702
_reflns_threshold_expression >2sigma(I)
_cod_data_source_file om1005066_si_001.cif
_cod_data_source_block Complex10
_cod_depositor_comments
;
The following automatic conversions were performed:

'_symmetry_cell_setting' value 'Monoclinic' changed to 'monoclinic'
according to /home/saulius/struct/CIF-dictionaries/cif_core.dic
dictionary named 'cif_core.dic' version 2.4.1 from 2010-06-29.

Automatic conversion script
Id: cif_fix_values 1715 2011-07-08 13:25:40Z adriana 
;
_cod_original_sg_symbol_H-M P2(1)/c
_cod_database_code 4066534

loop_
_symmetry_equiv_pos_as_xyz
'x, y, z'
'-x, y+1/2, -z+1/2'
'-x, -y, -z'
'x, -y-1/2, z-1/2'

loop_
_atom_site_label
_atom_site_type_symbol
_atom_site_fract_x
_atom_site_fract_y
_atom_site_fract_z
_atom_site_U_iso_or_equiv
_atom_site_adp_type
_atom_site_occupancy
_atom_site_symmetry_multiplicity
_atom_site_calc_flag
_atom_site_refinement_flags
Os1 Os 0.24669(2) 0.45444(3) 0.107209(10) 0.01794(6) Uani 1 1 d .
Cl1 Cl 0.27446(12) 0.25357(15) 0.14842(5) 0.0252(3) Uani 1 1 d .
P1 P 0.42278(12) 0.52398(15) 0.12331(5) 0.0190(3) Uani 1 1 d .
P2 P 0.16789(11) 0.53953(17) 0.16903(5) 0.0193(3) Uani 1 1 d .
C1 C 0.2010(5) 0.3460(6) 0.0422(2) 0.0217(14) Uani 1 1 d U
C2 C 0.2658(4) 0.4510(6) 0.03186(18) 0.0242(12) Uani 1 1 d .
H2A H 0.3364 0.4470 0.0172 0.029 Uiso 1 1 calc R
C3 C 0.2111(6) 0.5651(6) 0.04453(19) 0.0278(16) Uani 1 1 d .
H3A H 0.2340 0.6541 0.0388 0.033 Uiso 1 1 calc R
C4 C 0.1125(5) 0.5251(6) 0.0625(2) 0.0255(16) Uani 1 1 d .
H4A H 0.0546 0.5833 0.0722 0.031 Uiso 1 1 calc R
C5 C 0.1047(5) 0.3913(6) 0.0618(2) 0.0260(16) Uani 1 1 d .
H5A H 0.0420 0.3392 0.0707 0.031 Uiso 1 1 calc R
C6 C 0.2266(5) 0.2095(6) 0.0314(2) 0.0278(15) Uani 1 1 d .
H6A H 0.2052 0.1552 0.0567 0.033 Uiso 1 1 calc R
H6B H 0.3060 0.2005 0.0296 0.033 Uiso 1 1 calc R
C7 C 0.1674(6) 0.1622(6) -0.0141(2) 0.0281(15) Uani 1 1 d .
C8 C 0.2000(7) 0.2423(7) -0.0549(3) 0.051(2) Uani 1 1 d .
H8A H 0.1808 0.3309 -0.0501 0.076 Uiso 1 1 calc R
H8B H 0.1615 0.2113 -0.0830 0.076 Uiso 1 1 calc R
H8C H 0.2786 0.2354 -0.0574 0.076 Uiso 1 1 calc R
C9 C 0.2047(6) 0.0268(7) -0.0214(3) 0.046(2) Uani 1 1 d .
H9A H 0.2838 0.0252 -0.0228 0.070 Uiso 1 1 calc R
H9B H 0.1699 -0.0058 -0.0501 0.070 Uiso 1 1 calc R
H9C H 0.1843 -0.0262 0.0040 0.070 Uiso 1 1 calc R
C10 C 0.0442(6) 0.1658(6) -0.0120(3) 0.0380(18) Uani 1 1 d .
H10A H 0.0210 0.2527 -0.0064 0.057 Uiso 1 1 calc R
H10B H 0.0233 0.1111 0.0129 0.057 Uiso 1 1 calc R
H10C H 0.0090 0.1357 -0.0410 0.057 Uiso 1 1 calc R
C11 C 0.5289(5) 0.4310(6) 0.0972(2) 0.0222(14) Uani 1 1 d .
C12 C 0.5173(5) 0.2998(6) 0.0940(2) 0.0273(15) Uani 1 1 d .
H12A H 0.4510 0.2611 0.1009 0.033 Uiso 1 1 calc R
C13 C 0.6025(6) 0.2259(6) 0.0807(2) 0.0317(16) Uani 1 1 d .
H13A H 0.5945 0.1366 0.0797 0.038 Uiso 1 1 calc R
C14 C 0.6976(6) 0.2790(7) 0.0691(2) 0.0341(17) Uani 1 1 d .
H14A H 0.7542 0.2273 0.0592 0.041 Uiso 1 1 calc R
C15 C 0.7106(6) 0.4088(6) 0.0720(2) 0.0338(17) Uani 1 1 d .
H15A H 0.7763 0.4469 0.0639 0.041 Uiso 1 1 calc R
C16 C 0.6270(5) 0.4831(6) 0.0867(2) 0.0275(15) Uani 1 1 d .
H16A H 0.6374 0.5718 0.0896 0.033 Uiso 1 1 calc R
C21 C 0.4392(5) 0.6818(6) 0.0998(2) 0.0211(13) Uani 1 1 d .
C22 C 0.4637(5) 0.7011(6) 0.0548(2) 0.0251(14) Uani 1 1 d .
H22A H 0.4799 0.6303 0.0366 0.030 Uiso 1 1 calc R
C23 C 0.4651(6) 0.8209(6) 0.0361(2) 0.0353(17) Uani 1 1 d .
H23A H 0.4816 0.8314 0.0052 0.042 Uiso 1 1 calc R
C24 C 0.4425(6) 0.9253(6) 0.0619(2) 0.0362(18) Uani 1 1 d .
H24A H 0.4446 1.0075 0.0490 0.043 Uiso 1 1 calc R
C25 C 0.4169(5) 0.9100(6) 0.1064(3) 0.0344(17) Uani 1 1 d .
H25A H 0.3997 0.9813 0.1242 0.041 Uiso 1 1 calc R
C26 C 0.4165(5) 0.7884(5) 0.1252(2) 0.0233(14) Uani 1 1 d .
H26A H 0.4003 0.7784 0.1561 0.028 Uiso 1 1 calc R
C31 C 0.4929(4) 0.5290(6) 0.18053(18) 0.0205(13) Uani 1 1 d .
C32 C 0.5642(5) 0.6249(6) 0.1968(2) 0.0216(13) Uani 1 1 d .
H32A H 0.5739 0.6974 0.1784 0.026 Uiso 1 1 calc R
C33 C 0.6209(5) 0.6155(6) 0.2395(2) 0.0288(15) Uani 1 1 d .
H33A H 0.6668 0.6827 0.2505 0.035 Uiso 1 1 calc R
C34 C 0.6106(5) 0.5100(6) 0.2655(2) 0.0314(17) Uani 1 1 d .
H34A H 0.6505 0.5029 0.2943 0.038 Uiso 1 1 calc R
C35 C 0.5421(5) 0.4132(6) 0.2500(2) 0.0300(16) Uani 1 1 d .
H35A H 0.5359 0.3394 0.2680 0.036 Uiso 1 1 calc R
C36 C 0.4828(5) 0.4231(5) 0.2084(2) 0.0217(14) Uani 1 1 d .
H36A H 0.4345 0.3570 0.1985 0.026 Uiso 1 1 calc R
C41 C 0.1446(5) 0.7113(6) 0.1696(2) 0.0234(14) Uani 1 1 d .
C42 C 0.1609(5) 0.7832(6) 0.1317(2) 0.0256(14) Uani 1 1 d .
H42A H 0.1867 0.7437 0.1055 0.031 Uiso 1 1 calc R
C43 C 0.1400(6) 0.9143(6) 0.1307(2) 0.0342(17) Uani 1 1 d .
H43A H 0.1523 0.9627 0.1044 0.041 Uiso 1 1 calc R
C44 C 0.1019(6) 0.9710(6) 0.1683(3) 0.0357(18) Uani 1 1 d .
H44A H 0.0868 1.0591 0.1679 0.043 Uiso 1 1 calc R
C45 C 0.0850(6) 0.9002(6) 0.2072(3) 0.0346(17) Uani 1 1 d .
H45A H 0.0591 0.9400 0.2332 0.042 Uiso 1 1 calc R
C46 C 0.1061(5) 0.7725(6) 0.2076(2) 0.0289(15) Uani 1 1 d .
H46A H 0.0943 0.7247 0.2342 0.035 Uiso 1 1 calc R
C51 C 0.2234(5) 0.5163(5) 0.2284(2) 0.0194(13) Uani 1 1 d .
C52 C 0.1944(6) 0.4128(6) 0.2538(2) 0.0312(16) Uani 1 1 d .
H52A H 0.1452 0.3517 0.2406 0.037 Uiso 1 1 calc R
C53 C 0.2375(6) 0.3980(7) 0.2992(2) 0.0402(19) Uani 1 1 d .
H53A H 0.2169 0.3272 0.3166 0.048 Uiso 1 1 calc R
C54 C 0.3086(6) 0.4845(7) 0.3185(2) 0.0363(19) Uani 1 1 d .
H54A H 0.3374 0.4745 0.3492 0.044 Uiso 1 1 calc R
C55 C 0.3386(6) 0.5866(6) 0.2933(2) 0.0336(17) Uani 1 1 d .
H55A H 0.3879 0.6474 0.3066 0.040 Uiso 1 1 calc R
C56 C 0.2976(5) 0.6011(6) 0.2490(2) 0.0277(15) Uani 1 1 d .
H56A H 0.3206 0.6711 0.2319 0.033 Uiso 1 1 calc R
C61 C 0.0279(5) 0.4788(6) 0.1708(2) 0.0235(14) Uani 1 1 d .
C62 C -0.0622(5) 0.5577(8) 0.1724(2) 0.0339(16) Uani 1 1 d .
H62A H -0.0528 0.6469 0.1720 0.041 Uiso 1 1 calc R
C63 C -0.1644(6) 0.5080(7) 0.1744(3) 0.043(2) Uani 1 1 d .
H63A H -0.2249 0.5631 0.1756 0.052 Uiso 1 1 calc R
C64 C -0.1803(6) 0.3790(8) 0.1748(3) 0.0387(19) Uani 1 1 d .
H64A H -0.2510 0.3453 0.1774 0.046 Uiso 1 1 calc R
C65 C -0.0923(6) 0.2989(7) 0.1713(2) 0.0320(17) Uani 1 1 d .
H65A H -0.1027 0.2099 0.1706 0.038 Uiso 1 1 calc R
C66 C 0.0098(5) 0.3487(6) 0.1690(2) 0.0274(15) Uani 1 1 d .
H66A H 0.0695 0.2934 0.1660 0.033 Uiso 1 1 calc R

loop_
_atom_site_aniso_label
_atom_site_aniso_U_11
_atom_site_aniso_U_22
_atom_site_aniso_U_33
_atom_site_aniso_U_23
_atom_site_aniso_U_13
_atom_site_aniso_U_12
Os1 0.01964(10) 0.01575(11) 0.01818(11) 0.00051(15) -0.00028(8) -0.00080(15)
Cl1 0.0298(9) 0.0187(7) 0.0266(9) 0.0064(6) -0.0006(7) -0.0005(7)
P1 0.0202(7) 0.0201(10) 0.0168(8) 0.0008(6) 0.0012(6) -0.0004(6)
P2 0.0209(6) 0.0180(7) 0.0191(7) -0.0003(7) 0.0024(6) 0.0012(7)
C1 0.029(3) 0.027(3) 0.008(3) -0.002(2) -0.011(2) -0.005(3)
C2 0.031(3) 0.017(3) 0.026(3) 0.007(3) 0.013(3) -0.010(3)
C3 0.049(4) 0.023(4) 0.011(3) 0.004(3) -0.006(3) 0.002(3)
C4 0.031(3) 0.021(4) 0.024(3) 0.001(3) -0.003(3) 0.013(3)
C5 0.026(3) 0.033(4) 0.018(3) -0.001(3) -0.011(3) -0.007(3)
C6 0.028(3) 0.020(3) 0.032(4) -0.005(3) -0.016(3) -0.002(3)
C7 0.043(4) 0.022(4) 0.019(3) -0.009(3) -0.001(3) -0.004(3)
C8 0.076(6) 0.044(5) 0.031(5) -0.002(4) -0.004(4) -0.019(5)
C9 0.055(5) 0.027(5) 0.056(5) -0.016(4) -0.005(4) 0.003(4)
C10 0.040(4) 0.028(4) 0.044(5) -0.011(3) -0.008(4) 0.002(3)
C11 0.024(3) 0.023(4) 0.019(3) 0.002(3) -0.004(2) -0.001(3)
C12 0.027(3) 0.025(4) 0.030(4) -0.001(3) 0.002(3) -0.003(3)
C13 0.034(4) 0.028(4) 0.032(4) -0.011(3) -0.005(3) 0.005(3)
C14 0.033(4) 0.046(5) 0.024(4) -0.005(3) 0.005(3) 0.010(3)
C15 0.035(4) 0.037(4) 0.030(4) 0.006(3) 0.004(3) 0.005(3)
C16 0.027(3) 0.022(4) 0.034(4) 0.003(3) 0.003(3) -0.001(3)
C21 0.021(3) 0.021(3) 0.020(3) 0.005(3) -0.007(3) -0.001(3)
C22 0.029(3) 0.027(4) 0.020(3) 0.004(3) 0.000(3) -0.006(3)
C23 0.039(4) 0.038(4) 0.028(4) 0.012(3) -0.005(3) -0.012(4)
C24 0.045(4) 0.017(4) 0.044(4) 0.013(3) -0.016(4) -0.007(3)
C25 0.031(4) 0.027(4) 0.044(5) 0.001(3) -0.004(3) -0.003(3)
C26 0.034(4) 0.019(3) 0.017(3) 0.001(2) -0.002(3) -0.002(3)
C31 0.019(3) 0.030(4) 0.013(3) 0.002(3) 0.001(2) 0.004(3)
C32 0.021(3) 0.025(3) 0.018(3) 0.000(3) -0.001(3) -0.007(3)
C33 0.018(3) 0.030(4) 0.037(4) -0.001(3) -0.002(3) -0.005(3)
C34 0.028(3) 0.044(5) 0.021(4) 0.001(3) -0.006(3) 0.002(3)
C35 0.032(4) 0.023(4) 0.034(4) 0.005(3) 0.002(3) 0.007(3)
C36 0.022(3) 0.024(4) 0.017(3) 0.008(2) -0.009(2) 0.001(2)
C41 0.027(3) 0.016(3) 0.027(4) 0.000(3) 0.002(3) -0.002(3)
C42 0.027(3) 0.021(3) 0.029(4) -0.005(3) -0.001(3) 0.004(3)
C43 0.045(4) 0.019(3) 0.039(4) 0.007(3) 0.007(4) 0.002(3)
C44 0.038(4) 0.015(4) 0.054(5) -0.004(3) 0.002(3) 0.009(3)
C45 0.042(4) 0.022(3) 0.040(4) -0.010(3) -0.001(4) 0.001(3)
C46 0.034(4) 0.029(4) 0.024(4) -0.003(3) 0.004(3) 0.007(3)
C51 0.023(3) 0.017(3) 0.019(3) -0.006(2) 0.007(3) 0.003(2)
C52 0.031(3) 0.025(4) 0.037(4) 0.001(3) 0.000(3) 0.003(3)
C53 0.054(5) 0.036(4) 0.031(4) 0.016(3) 0.004(4) 0.006(4)
C54 0.039(4) 0.050(5) 0.019(3) 0.000(3) -0.009(3) 0.009(3)
C55 0.030(3) 0.036(4) 0.035(4) -0.016(3) -0.004(3) 0.005(3)
C56 0.030(3) 0.028(4) 0.025(4) -0.002(3) 0.003(3) 0.000(3)
C61 0.023(3) 0.026(4) 0.021(3) -0.002(3) -0.002(3) 0.000(3)
C62 0.033(3) 0.036(4) 0.033(4) 0.002(4) 0.001(3) 0.006(4)
C63 0.024(3) 0.054(5) 0.052(5) -0.001(4) 0.008(4) 0.003(3)
C64 0.023(3) 0.056(5) 0.037(4) 0.000(4) 0.001(3) -0.010(4)
C65 0.041(4) 0.033(4) 0.022(4) 0.006(3) 0.001(3) -0.012(3)
C66 0.030(4) 0.031(4) 0.020(3) 0.001(3) -0.002(3) -0.004(3)

loop_
_atom_type_symbol
_atom_type_description
_atom_type_scat_dispersion_real
_atom_type_scat_dispersion_imag
_atom_type_scat_source
C C 0.0181 0.0091 'International Tables Vol C Tables 4.2.6.8 and 6.1.1.4'
H H 0.0000 0.0000 'International Tables Vol C Tables 4.2.6.8 and 6.1.1.4'
P P 0.2955 0.4335 'International Tables Vol C Tables 4.2.6.8 and 6.1.1.4'
Cl Cl 0.3639 0.7018 'International Tables Vol C Tables 4.2.6.8 and 6.1.1.4'
Os Os -4.9801 6.2216 'International Tables Vol C Tables 4.2.6.8 and 6.1.1.4'

loop_
_geom_angle_atom_site_label_1
_geom_angle_atom_site_label_2
_geom_angle_atom_site_label_3
_geom_angle
C4 Os1 C3 38.1(2)
C4 Os1 C5 37.6(2)
C3 Os1 C5 63.7(3)
C4 Os1 C2 62.6(2)
C3 Os1 C2 37.9(2)
C5 Os1 C2 62.5(2)
C4 Os1 C1 62.1(2)
C3 Os1 C1 62.7(2)
C5 Os1 C1 37.4(2)
C2 Os1 C1 36.6(2)
C4 Os1 P2 89.71(18)
C3 Os1 P2 112.49(18)
C5 Os1 P2 103.34(18)
C2 Os1 P2 149.86(17)
C1 Os1 P2 140.31(17)
C4 Os1 P1 132.77(19)
C3 Os1 P1 97.39(19)
C5 Os1 P1 154.90(18)
C2 Os1 P1 92.39(15)
C1 Os1 P1 120.41(17)
P2 Os1 P1 99.16(5)
C4 Os1 Cl1 131.97(19)
C3 Os1 Cl1 152.25(18)
C5 Os1 Cl1 96.39(18)
C2 Os1 Cl1 116.82(18)
C1 Os1 Cl1 89.70(17)
P2 Os1 Cl1 90.05(6)
P1 Os1 Cl1 94.56(5)
C21 P1 C31 105.2(3)
C21 P1 C11 103.2(3)
C31 P1 C11 95.4(3)
C21 P1 Os1 110.1(2)
C31 P1 Os1 124.74(19)
C11 P1 Os1 115.5(2)
C41 P2 C51 99.8(3)
C41 P2 C61 101.3(3)
C51 P2 C61 102.1(3)
C41 P2 Os1 117.9(2)
C51 P2 Os1 123.00(18)
C61 P2 Os1 109.6(2)
C2 C1 C5 108.7(6)
C2 C1 C6 125.0(6)
C5 C1 C6 126.2(6)
C2 C1 Os1 70.9(3)
C5 C1 Os1 69.8(3)
C6 C1 Os1 128.0(4)
C1 C2 C3 108.6(5)
C1 C2 Os1 72.5(3)
C3 C2 Os1 69.3(3)
C4 C3 C2 106.0(6)
C4 C3 Os1 69.8(4)
C2 C3 Os1 72.7(3)
C5 C4 C3 110.4(6)
C5 C4 Os1 73.4(4)
C3 C4 Os1 72.1(4)
C4 C5 C1 106.3(6)
C4 C5 Os1 69.0(4)
C1 C5 Os1 72.8(4)
C1 C6 C7 113.1(5)
C9 C7 C10 109.9(6)
C9 C7 C8 108.0(6)
C10 C7 C8 109.6(6)
C9 C7 C6 107.2(6)
C10 C7 C6 111.1(6)
C8 C7 C6 111.0(6)
C16 C11 C12 117.8(6)
C16 C11 P1 122.5(5)
C12 C11 P1 119.0(5)
C13 C12 C11 120.1(6)
C14 C13 C12 121.3(6)
C13 C14 C15 119.4(7)
C14 C15 C16 119.6(7)
C11 C16 C15 121.6(6)
C26 C21 C22 117.2(6)
C26 C21 P1 120.5(5)
C22 C21 P1 122.1(5)
C23 C22 C21 121.5(6)
C24 C23 C22 120.3(7)
C25 C24 C23 119.9(6)
C24 C25 C26 119.4(7)
C21 C26 C25 121.7(6)
C36 C31 C32 117.4(5)
C36 C31 P1 117.2(5)
C32 C31 P1 125.0(5)
C33 C32 C31 121.0(6)
C34 C33 C32 120.1(6)
C33 C34 C35 120.0(7)
C36 C35 C34 120.4(6)
C35 C36 C31 121.0(6)
C42 C41 C46 117.9(6)
C42 C41 P2 120.4(5)
C46 C41 P2 121.7(5)
C41 C42 C43 121.5(6)
C44 C43 C42 119.2(6)
C43 C44 C45 120.4(6)
C46 C45 C44 119.8(7)
C45 C46 C41 121.3(7)
C52 C51 C56 117.6(6)
C52 C51 P2 121.5(5)
C56 C51 P2 120.9(5)
C51 C52 C53 120.3(7)
C54 C53 C52 120.4(7)
C53 C54 C55 119.6(7)
C56 C55 C54 120.3(7)
C55 C56 C51 121.8(7)
C62 C61 C66 117.8(6)
C62 C61 P2 122.8(5)
C66 C61 P2 119.3(5)
C63 C62 C61 120.6(7)
C62 C63 C64 120.8(7)
C63 C64 C65 119.4(7)
C66 C65 C64 119.7(7)
C65 C66 C61 121.5(7)

loop_
_geom_bond_atom_site_label_1
_geom_bond_atom_site_label_2
_geom_bond_distance
Os1 C4 2.168(6)
Os1 C3 2.198(6)
Os1 C5 2.225(6)
Os1 C2 2.244(5)
Os1 C1 2.264(6)
Os1 P2 2.3049(14)
Os1 P1 2.3088(15)
Os1 Cl1 2.4565(15)
P1 C21 1.823(6)
P1 C31 1.834(6)
P1 C11 1.849(6)
P2 C41 1.839(6)
P2 C51 1.842(6)
P2 C61 1.847(6)
C1 C2 1.414(8)
C1 C5 1.440(9)
C1 C6 1.515(8)
C2 C3 1.444(9)
C3 C4 1.426(9)
C4 C5 1.418(8)
C6 C7 1.559(8)
C7 C9 1.524(9)
C7 C10 1.527(9)
C7 C8 1.544(9)
C11 C16 1.385(8)
C11 C12 1.397(8)
C12 C13 1.389(9)
C13 C14 1.366(9)
C14 C15 1.384(9)
C15 C16 1.391(9)
C21 C26 1.390(8)
C21 C22 1.393(8)
C22 C23 1.381(8)
C23 C24 1.380(9)
C24 C25 1.376(9)
C25 C26 1.400(8)
C31 C36 1.398(8)
C31 C32 1.403(8)
C32 C33 1.394(8)
C33 C34 1.364(9)
C34 C35 1.383(8)
C35 C36 1.381(8)
C41 C42 1.376(9)
C41 C46 1.404(8)
C42 C43 1.409(8)
C43 C44 1.371(9)
C44 C45 1.392(9)
C45 C46 1.375(8)
C51 C52 1.387(8)
C51 C56 1.388(8)
C52 C53 1.408(9)
C53 C54 1.361(9)
C54 C55 1.376(9)
C55 C56 1.369(9)
C61 C62 1.393(9)
C61 C66 1.393(9)
C62 C63 1.371(9)
C63 C64 1.379(9)
C64 C65 1.387(10)
C65 C66 1.371(9)
